data_2228135
loop_
_publ_author_name
'Chakib, Imane'
'Zerzouf, Abdelfettah'
'Zouihri, Hafid'
'Essassi, El Mokhtar'
'Ng, Seik Weng'

_publ_section_title
;
 4-(1,3-Benzothiazol-2-yl)-5-methyl-2-phenyl-1-propynyl-1<i>H</i>-pyrazol-3(2<i>H</i>)-one
;
_journal_coeditor_code XU5048
_journal_issue 11
_journal_name_full 'Acta Crystallographica Section E'
_journal_page_first o2843
_journal_paper_doi 10.1107/S1600536810040328
_journal_volume 66
_journal_year 2010
_chemical_formula_iupac 'C20 H15 N3 O S'
_chemical_formula_moiety 'C20 H15 N3 O S'
_chemical_formula_sum 'C20 H15 N3 O S'
_chemical_formula_weight 345.41
_chemical_name_systematic
;
4-(1,3-Benzothiazol-2-yl)-5-methyl-2-phenyl-1-propynyl-
1<i>H</i>-pyrazol-3(2<i>H</i>)-one
;
_space_group_IT_number 19
_symmetry_cell_setting orthorhombic
_symmetry_space_group_name_Hall 'P 2ac 2ab'
_symmetry_space_group_name_H-M 'P 21 21 21'
_atom_sites_solution_hydrogens geom
_atom_sites_solution_primary direct
_atom_sites_solution_secondary difmap
_audit_creation_method SHELXL-97
_cell_angle_alpha 90.00
_cell_angle_beta 90.00
_cell_angle_gamma 90.00
_cell_formula_units_Z 4
_cell_length_a 4.82210(10)
_cell_length_b 9.3698(2)
_cell_length_c 37.6990(9)
_cell_measurement_reflns_used 2503
_cell_measurement_temperature 293(2)
_cell_measurement_theta_max 22.9
_cell_measurement_theta_min 2.4
_cell_volume 1703.32(6)
_computing_cell_refinement 'SAINT (Bruker, 2008)'
_computing_data_collection 'APEX2 (Bruker, 2008)'
_computing_data_reduction 'SAINT (Bruker, 2008)'
_computing_molecular_graphics 'X-SEED (Barbour, 2001)'
_computing_publication_material 'publCIF (Westrip, 2010)'
_computing_structure_refinement 'SHELXL97 (Sheldrick, 2008)'
_computing_structure_solution 'SHELXS97 (Sheldrick, 2008)'
_diffrn_ambient_temperature 293(2)
_diffrn_measured_fraction_theta_full 0.990
_diffrn_measured_fraction_theta_max 0.990
_diffrn_measurement_device_type 'Bruker X8 APEXII'
_diffrn_measurement_method '\f and \w'
_diffrn_radiation_monochromator graphite
_diffrn_radiation_source 'fine-focus sealed tube'
_diffrn_radiation_type MoK\a
_diffrn_radiation_wavelength 0.71073
_diffrn_reflns_av_R_equivalents 0.0325
_diffrn_reflns_av_sigmaI/netI 0.0421
_diffrn_reflns_limit_h_max 6
_diffrn_reflns_limit_h_min -5
_diffrn_reflns_limit_k_max 11
_diffrn_reflns_limit_k_min -11
_diffrn_reflns_limit_l_max 46
_diffrn_reflns_limit_l_min -47
_diffrn_reflns_number 10502
_diffrn_reflns_theta_full 27.10
_diffrn_reflns_theta_max 27.10
_diffrn_reflns_theta_min 3.07
_diffrn_standards_decay_% 0
_diffrn_standards_interval_count 0
_diffrn_standards_interval_time 0
_diffrn_standards_number 0
_exptl_absorpt_coefficient_mu 0.203
_exptl_absorpt_correction_T_max 0.9606
_exptl_absorpt_correction_T_min 0.9234
_exptl_absorpt_correction_type multi-scan
_exptl_absorpt_process_details '(SADABS; Sheldrick, 1996)'
_exptl_crystal_colour Yellow
_exptl_crystal_density_diffrn 1.347
_exptl_crystal_density_method 'not measured'
_exptl_crystal_description Prism
_exptl_crystal_F_000 720
_exptl_crystal_size_max 0.40
_exptl_crystal_size_mid 0.20
_exptl_crystal_size_min 0.20
_refine_diff_density_max 0.198
_refine_diff_density_min -0.191
_refine_ls_abs_structure_details 'Flack (1983), 1483 Friedel pairs'
_refine_ls_abs_structure_Flack 0.00(9)
_refine_ls_extinction_method none
_refine_ls_goodness_of_fit_ref 0.988
_refine_ls_hydrogen_treatment constr
_refine_ls_matrix_type full
_refine_ls_number_parameters 227
_refine_ls_number_reflns 3699
_refine_ls_number_restraints 0
_refine_ls_restrained_S_all 0.988
_refine_ls_R_factor_all 0.0563
_refine_ls_R_factor_gt 0.0416
_refine_ls_shift/su_max 0.001
_refine_ls_shift/su_mean 0.001
_refine_ls_structure_factor_coef Fsqd
_refine_ls_weighting_details 'calc w=1/[\s^2^(Fo^2^)+(0.0613P)^2^] where P=(Fo^2^+2Fc^2^)/3'
_refine_ls_weighting_scheme calc
_refine_ls_wR_factor_gt 0.0969
_refine_ls_wR_factor_ref 0.1051
_reflns_number_gt 3008
_reflns_number_total 3699
_reflns_threshold_expression I>2\s(I)
_cod_data_source_file xu5048.cif
_cod_data_source_block I
_cod_database_code 2228135
_cod_database_fobs_code 2228135

loop_
_symmetry_equiv_pos_as_xyz
'x, y, z'
'-x+1/2, -y, z+1/2'
'-x, y+1/2, -z+1/2'
'x+1/2, -y+1/2, -z'

loop_
_atom_site_type_symbol
_atom_site_label
_atom_site_fract_x
_atom_site_fract_y
_atom_site_fract_z
_atom_site_U_iso_or_equiv
_atom_site_adp_type
_atom_site_calc_flag
_atom_site_refinement_flags
_atom_site_occupancy
_atom_site_disorder_assembly
_atom_site_disorder_group
S S1 0.55911(13) 0.45298(6) 0.105599(16) 0.04655(17) Uani d . 1 . .
O O1 0.9129(4) 0.52382(15) 0.16533(4) 0.0487(4) Uani d . 1 . .
N N1 0.5947(4) 0.6723(2) 0.06358(5) 0.0445(4) Uani d . 1 . .
N N2 1.1641(4) 0.85264(18) 0.14034(5) 0.0422(4) Uani d . 1 . .
N N3 1.1570(4) 0.73580(18) 0.16370(5) 0.0408(4) Uani d . 1 . .
C C1 0.3603(5) 0.4536(3) 0.06743(6) 0.0469(5) Uani d . 1 . .
C C2 0.1735(6) 0.3514(3) 0.05524(7) 0.0599(7) Uani d . 1 . .
H H2 0.1422 0.2680 0.0680 0.072 Uiso calc R 1 . .
C C3 0.0366(6) 0.3767(3) 0.02398(8) 0.0681(8) Uani d . 1 . .
H H3 -0.0894 0.3097 0.0155 0.082 Uiso calc R 1 . .
C C4 0.0833(6) 0.4998(3) 0.00504(8) 0.0683(8) Uani d . 1 . .
H H4 -0.0121 0.5142 -0.0161 0.082 Uiso calc R 1 . .
C C5 0.2662(5) 0.6015(3) 0.01643(7) 0.0593(7) Uani d . 1 . .
H H5 0.2961 0.6841 0.0033 0.071 Uiso calc R 1 . .
C C6 0.4073(5) 0.5783(3) 0.04845(6) 0.0446(5) Uani d . 1 . .
C C7 0.6919(5) 0.6195(2) 0.09303(6) 0.0376(5) Uani d . 1 . .
C C8 0.9769(5) 0.6346(2) 0.14978(5) 0.0386(5) Uani d . 1 . .
C C9 0.8913(4) 0.6897(2) 0.11590(5) 0.0351(4) Uani d . 1 . .
C C10 1.0182(4) 0.8196(2) 0.11109(5) 0.0386(5) Uani d . 1 . .
C C11 1.0201(6) 0.9159(3) 0.07987(6) 0.0558(7) Uani d . 1 . .
H H11A 0.9830 1.0119 0.0874 0.084 Uiso calc R 1 . .
H H11B 0.8800 0.8861 0.0634 0.084 Uiso calc R 1 . .
H H11C 1.1985 0.9120 0.0686 0.084 Uiso calc R 1 . .
C C12 1.3789(5) 0.9610(2) 0.14413(7) 0.0479(6) Uani d . 1 . .
H H12A 1.4965 0.9371 0.1641 0.057 Uiso calc R 1 . .
H H12B 1.4934 0.9620 0.1230 0.057 Uiso calc R 1 . .
C C13 1.2600(5) 1.1024(3) 0.14956(6) 0.0494(6) Uani d . 1 . .
C C14 1.1643(7) 1.2142(3) 0.15376(8) 0.0657(8) Uani d . 1 . .
H H14 1.0873 1.3042 0.1571 0.079 Uiso calc R 1 . .
C C15 1.2100(5) 0.7561(2) 0.20074(5) 0.0383(5) Uani d . 1 . .
C C16 1.0709(5) 0.8595(3) 0.21937(7) 0.0534(6) Uani d . 1 . .
H H16 0.9444 0.9189 0.2080 0.064 Uiso calc R 1 . .
C C17 1.1218(6) 0.8741(3) 0.25519(7) 0.0625(7) Uani d . 1 . .
H H17 1.0293 0.9440 0.2681 0.075 Uiso calc R 1 . .
C C18 1.3064(6) 0.7867(3) 0.27184(7) 0.0588(7) Uani d . 1 . .
H H18 1.3389 0.7973 0.2960 0.071 Uiso calc R 1 . .
C C19 1.4434(6) 0.6842(3) 0.25322(7) 0.0629(7) Uani d . 1 . .
H H19 1.5693 0.6248 0.2647 0.075 Uiso calc R 1 . .
C C20 1.3951(5) 0.6682(3) 0.21707(6) 0.0505(6) Uani d . 1 . .
H H20 1.4880 0.5983 0.2042 0.061 Uiso calc R 1 . .

loop_
_atom_site_aniso_label
_atom_site_aniso_U_11
_atom_site_aniso_U_22
_atom_site_aniso_U_33
_atom_site_aniso_U_12
_atom_site_aniso_U_13
_atom_site_aniso_U_23
S1 0.0594(3) 0.0375(3) 0.0427(3) -0.0076(3) 0.0002(3) 0.0022(2)
O1 0.0764(10) 0.0299(8) 0.0397(9) -0.0053(8) -0.0008(9) 0.0053(6)
N1 0.0509(11) 0.0449(11) 0.0376(10) -0.0009(9) 0.0005(9) 0.0036(8)
N2 0.0573(11) 0.0309(9) 0.0386(11) -0.0056(8) 0.0001(9) 0.0042(8)
N3 0.0598(12) 0.0303(9) 0.0323(10) -0.0002(8) -0.0029(9) 0.0021(8)
C1 0.0480(12) 0.0497(13) 0.0431(13) 0.0012(11) 0.0078(10) -0.0093(11)
C2 0.0620(15) 0.0589(17) 0.0587(17) -0.0136(13) 0.0045(13) -0.0111(13)
C3 0.0521(14) 0.086(2) 0.0662(19) -0.0125(15) 0.0019(14) -0.0292(17)
C4 0.0551(15) 0.096(2) 0.0535(17) 0.0027(16) -0.0097(13) -0.0122(15)
C5 0.0586(15) 0.0776(19) 0.0418(15) -0.0006(14) -0.0034(12) 0.0016(13)
C6 0.0435(12) 0.0544(14) 0.0358(12) 0.0030(11) 0.0021(10) -0.0053(10)
C7 0.0442(11) 0.0346(11) 0.0340(12) 0.0014(9) 0.0085(9) -0.0004(9)
C8 0.0528(13) 0.0297(10) 0.0334(12) 0.0042(9) 0.0042(9) -0.0043(8)
C9 0.0456(11) 0.0301(10) 0.0297(10) 0.0026(9) 0.0057(9) 0.0008(8)
C10 0.0488(12) 0.0333(10) 0.0336(12) 0.0023(8) 0.0052(9) 0.0002(9)
C11 0.0780(17) 0.0472(14) 0.0422(14) -0.0119(12) 0.0012(12) 0.0132(10)
C12 0.0470(12) 0.0391(12) 0.0577(15) -0.0027(10) 0.0044(11) 0.0016(11)
C13 0.0636(15) 0.0378(13) 0.0467(15) -0.0098(12) 0.0002(12) 0.0017(10)
C14 0.093(2) 0.0388(14) 0.0652(18) 0.0028(14) 0.0063(16) 0.0001(12)
C15 0.0451(12) 0.0360(12) 0.0339(12) -0.0026(9) -0.0016(9) -0.0021(9)
C16 0.0570(13) 0.0545(15) 0.0487(14) 0.0157(12) -0.0105(12) -0.0128(11)
C17 0.0676(16) 0.0679(18) 0.0519(16) 0.0054(14) -0.0002(14) -0.0231(13)
C18 0.0733(17) 0.0678(18) 0.0353(14) -0.0125(15) -0.0049(13) -0.0038(12)
C19 0.0728(17) 0.0678(17) 0.0479(15) 0.0121(15) -0.0133(14) 0.0063(13)
C20 0.0628(15) 0.0459(13) 0.0428(13) 0.0117(12) -0.0012(12) -0.0030(11)

loop_
_atom_type_symbol
_atom_type_description
_atom_type_scat_dispersion_real
_atom_type_scat_dispersion_imag
_atom_type_scat_source
C C 0.0033 0.0016 'International Tables Vol C Tables 4.2.6.8 and 6.1.1.4'
H H 0.0000 0.0000 'International Tables Vol C Tables 4.2.6.8 and 6.1.1.4'
N N 0.0061 0.0033 'International Tables Vol C Tables 4.2.6.8 and 6.1.1.4'
O O 0.0106 0.0060 'International Tables Vol C Tables 4.2.6.8 and 6.1.1.4'
S S 0.1246 0.1234 'International Tables Vol C Tables 4.2.6.8 and 6.1.1.4'

loop_
_geom_angle_atom_site_label_1
_geom_angle_atom_site_label_2
_geom_angle_atom_site_label_3
_geom_angle_site_symmetry_1
_geom_angle_site_symmetry_3
_geom_angle
_geom_angle_publ_flag
C1 S1 C7 . . 88.55(12) ?
C7 N1 C6 . . 110.14(19) ?
C10 N2 N3 . . 108.77(17) ?
C10 N2 C12 . . 127.79(18) ?
N3 N2 C12 . . 119.92(19) ?
C8 N3 N2 . . 108.09(17) ?
C8 N3 C15 . . 124.80(18) ?
N2 N3 C15 . . 120.19(17) ?
C6 C1 C2 . . 120.9(2) ?
C6 C1 S1 . . 109.94(18) ?
C2 C1 S1 . . 129.1(2) ?
C3 C2 C1 . . 118.5(3) ?
C3 C2 H2 . . 120.8 ?
C1 C2 H2 . . 120.8 ?
C2 C3 C4 . . 120.8(3) ?
C2 C3 H3 . . 119.6 ?
C4 C3 H3 . . 119.6 ?
C5 C4 C3 . . 121.9(3) ?
C5 C4 H4 . . 119.1 ?
C3 C4 H4 . . 119.1 ?
C4 C5 C6 . . 118.3(3) ?
C4 C5 H5 . . 120.8 ?
C6 C5 H5 . . 120.8 ?
N1 C6 C1 . . 115.4(2) ?
N1 C6 C5 . . 124.9(2) ?
C1 C6 C5 . . 119.7(2) ?
N1 C7 C9 . . 125.0(2) ?
N1 C7 S1 . . 115.93(17) ?
C9 C7 S1 . . 119.08(16) ?
O1 C8 N3 . . 123.5(2) ?
O1 C8 C9 . . 130.8(2) ?
N3 C8 C9 . . 105.66(18) ?
C10 C9 C8 . . 107.89(19) ?
C10 C9 C7 . . 128.25(19) ?
C8 C9 C7 . . 123.76(19) ?
N2 C10 C9 . . 109.20(18) ?
N2 C10 C11 . . 120.51(19) ?
C9 C10 C11 . . 130.3(2) ?
C10 C11 H11A . . 109.5 ?
C10 C11 H11B . . 109.5 ?
H11A C11 H11B . . 109.5 ?
C10 C11 H11C . . 109.5 ?
H11A C11 H11C . . 109.5 ?
H11B C11 H11C . . 109.5 ?
C13 C12 N2 . . 111.6(2) ?
C13 C12 H12A . . 109.3 ?
N2 C12 H12A . . 109.3 ?
C13 C12 H12B . . 109.3 ?
N2 C12 H12B . . 109.3 ?
H12A C12 H12B . . 108.0 ?
C14 C13 C12 . . 179.6(3) ?
C13 C14 H14 . . 180.0 ?
C20 C15 C16 . . 121.1(2) ?
C20 C15 N3 . . 118.5(2) ?
C16 C15 N3 . . 120.4(2) ?
C15 C16 C17 . . 118.9(2) ?
C15 C16 H16 . . 120.5 ?
C17 C16 H16 . . 120.5 ?
C18 C17 C16 . . 120.5(3) ?
C18 C17 H17 . . 119.7 ?
C16 C17 H17 . . 119.7 ?
C19 C18 C17 . . 120.2(2) ?
C19 C18 H18 . . 119.9 ?
C17 C18 H18 . . 119.9 ?
C18 C19 C20 . . 120.0(3) ?
C18 C19 H19 . . 120.0 ?
C20 C19 H19 . . 120.0 ?
C15 C20 C19 . . 119.2(2) ?
C15 C20 H20 . . 120.4 ?
C19 C20 H20 . . 120.4 ?

loop_
_geom_bond_atom_site_label_1
_geom_bond_atom_site_label_2
_geom_bond_site_symmetry_2
_geom_bond_distance
_geom_bond_publ_flag
S1 C1 . 1.729(2) ?
S1 C7 . 1.752(2) ?
O1 C8 . 1.232(2) ?
N1 C7 . 1.303(3) ?
N1 C6 . 1.385(3) ?
N2 C10 . 1.344(3) ?
N2 N3 . 1.405(2) ?
N2 C12 . 1.458(3) ?
N3 C8 . 1.389(3) ?
N3 C15 . 1.433(3) ?
C1 C6 . 1.389(3) ?
C1 C2 . 1.393(3) ?
C2 C3 . 1.371(4) ?
C2 H2 . 0.9300 ?
C3 C4 . 1.375(4) ?
C3 H3 . 0.9300 ?
C4 C5 . 1.368(4) ?
C4 H4 . 0.9300 ?
C5 C6 . 1.403(3) ?
C5 H5 . 0.9300 ?
C7 C9 . 1.449(3) ?
C8 C9 . 1.438(3) ?
C9 C10 . 1.374(3) ?
C10 C11 . 1.483(3) ?
C11 H11A . 0.9600 ?
C11 H11B . 0.9600 ?
C11 H11C . 0.9600 ?
C12 C13 . 1.458(3) ?
C12 H12A . 0.9700 ?
C12 H12B . 0.9700 ?
C13 C14 . 1.156(4) ?
C14 H14 . 0.9300 ?
C15 C20 . 1.362(3) ?
C15 C16 . 1.372(3) ?
C16 C17 . 1.379(3) ?
C16 H16 . 0.9300 ?
C17 C18 . 1.362(4) ?
C17 H17 . 0.9300 ?
C18 C19 . 1.361(4) ?
C18 H18 . 0.9300 ?
C19 C20 . 1.391(3) ?
C19 H19 . 0.9300 ?
C20 H20 . 0.9300 ?

loop_
_geom_hbond_atom_site_label_D
_geom_hbond_atom_site_label_H
_geom_hbond_atom_site_label_A
_geom_hbond_site_symmetry_A
_geom_hbond_distance_DH
_geom_hbond_distance_HA
_geom_hbond_distance_DA
_geom_hbond_angle_DHA
_geom_hbond_publ_flag
C14 H14 O1 1_565 0.93 2.24 3.174(3) 179 yes

loop_
_geom_torsion_atom_site_label_1
_geom_torsion_atom_site_label_2
_geom_torsion_atom_site_label_3
_geom_torsion_atom_site_label_4
_geom_torsion_site_symmetry_1
_geom_torsion_site_symmetry_2
_geom_torsion_site_symmetry_3
_geom_torsion_site_symmetry_4
_geom_torsion
_geom_torsion_publ_flag
C10 N2 N3 C8 . . . . -6.4(2) ?
C12 N2 N3 C8 . . . . -166.84(19) ?
C10 N2 N3 C15 . . . . -158.63(19) ?
C12 N2 N3 C15 . . . . 41.0(3) ?
C7 S1 C1 C6 . . . . -0.38(17) ?
C7 S1 C1 C2 . . . . -179.8(2) ?
C6 C1 C2 C3 . . . . 0.0(4) ?
S1 C1 C2 C3 . . . . 179.4(2) ?
C1 C2 C3 C4 . . . . 0.2(4) ?
C2 C3 C4 C5 . . . . -0.1(4) ?
C3 C4 C5 C6 . . . . -0.3(4) ?
C7 N1 C6 C1 . . . . 1.1(3) ?
C7 N1 C6 C5 . . . . -179.4(2) ?
C2 C1 C6 N1 . . . . 179.1(2) ?
S1 C1 C6 N1 . . . . -0.3(2) ?
C2 C1 C6 C5 . . . . -0.4(3) ?
S1 C1 C6 C5 . . . . -179.83(18) ?
C4 C5 C6 N1 . . . . -178.9(2) ?
C4 C5 C6 C1 . . . . 0.5(4) ?
C6 N1 C7 C9 . . . . -179.6(2) ?
C6 N1 C7 S1 . . . . -1.4(2) ?
C1 S1 C7 N1 . . . . 1.08(18) ?
C1 S1 C7 C9 . . . . 179.36(17) ?
N2 N3 C8 O1 . . . . -175.2(2) ?
C15 N3 C8 O1 . . . . -24.6(3) ?
N2 N3 C8 C9 . . . . 4.2(2) ?
C15 N3 C8 C9 . . . . 154.8(2) ?
O1 C8 C9 C10 . . . . 178.7(2) ?
N3 C8 C9 C10 . . . . -0.6(2) ?
O1 C8 C9 C7 . . . . 2.1(4) ?
N3 C8 C9 C7 . . . . -177.20(19) ?
N1 C7 C9 C10 . . . . -1.5(4) ?
S1 C7 C9 C10 . . . . -179.60(17) ?
N1 C7 C9 C8 . . . . 174.4(2) ?
S1 C7 C9 C8 . . . . -3.7(3) ?
N3 N2 C10 C9 . . . . 6.0(2) ?
C12 N2 C10 C9 . . . . 164.5(2) ?
N3 N2 C10 C11 . . . . -172.1(2) ?
C12 N2 C10 C11 . . . . -13.7(3) ?
C8 C9 C10 N2 . . . . -3.4(2) ?
C7 C9 C10 N2 . . . . 173.0(2) ?
C8 C9 C10 C11 . . . . 174.5(2) ?
C7 C9 C10 C11 . . . . -9.1(4) ?
C10 N2 C12 C13 . . . . 81.7(3) ?
N3 N2 C12 C13 . . . . -122.0(2) ?
C8 N3 C15 C20 . . . . 81.6(3) ?
N2 N3 C15 C20 . . . . -131.0(2) ?
C8 N3 C15 C16 . . . . -96.6(3) ?
N2 N3 C15 C16 . . . . 50.7(3) ?
C20 C15 C16 C17 . . . . 0.2(4) ?
N3 C15 C16 C17 . . . . 178.4(2) ?
C15 C16 C17 C18 . . . . -0.3(4) ?
C16 C17 C18 C19 . . . . 0.1(4) ?
C17 C18 C19 C20 . . . . 0.0(4) ?
C16 C15 C20 C19 . . . . -0.1(4) ?
N3 C15 C20 C19 . . . . -178.3(2) ?
C18 C19 C20 C15 . . . . 0.0(4) ?

loop_
_cod_related_entry_id
_cod_related_entry_database
_cod_related_entry_code
1 ChemSpider 30656322
